data_7239823
loop_
_publ_author_name
'Smokrovi\'c, Kristina'
'Stilinovic, Vladimir'

_publ_section_title
;
 Stoichiometry of Adamantylamine-Trinitrophloroglucinol Salts Controlled
 by Solvate Formation
;
_journal_name_full CrystEngComm
_journal_paper_doi 10.1039/C9CE01957J
_journal_year 2020
_chemical_formula_moiety 'C6 H2 N3 O7, H2 O, C10 H18 N'
_chemical_formula_sum 'C16 H22 N4 O8'
_chemical_formula_weight 398.37
_chemical_name_common 'adamantan-1-aminium picrate monohydrate'
_chemical_name_systematic 'adamantan-1-aminium 2,4,6-trinitrobenzen-1-olate monohydrate'
_space_group_crystal_system monoclinic
_space_group_IT_number 14
_space_group_name_Hall '-P 2yn'
_space_group_name_H-M_alt 'P 1 21/n 1'
_atom_sites_solution_hydrogens mixed
_audit_creation_date 2018-06-29
_audit_creation_method
;
Olex2 1.2
(compiled 2018.05.29 svn.r3508 for OlexSys, GUI svn.r5506)
;
_audit_update_record
;
2018-07-17 deposited with the CCDC.	2020-01-23 downloaded from the CCDC.
;
_cell_angle_alpha 90
_cell_angle_beta 105.996(7)
_cell_angle_gamma 90
_cell_formula_units_Z 4
_cell_length_a 12.7841(9)
_cell_length_b 6.8465(4)
_cell_length_c 21.4945(14)
_cell_measurement_reflns_used 1670
_cell_measurement_temperature 293(2)
_cell_measurement_theta_max 30.7390
_cell_measurement_theta_min 4.7540
_cell_volume 1808.5(2)
_computing_cell_refinement 'CrysAlisPro 1.171.38.43 (Rigaku OD, 2015)'
_computing_data_collection 'CrysAlisPro 1.171.38.43 (Rigaku OD, 2015)'
_computing_data_reduction 'CrysAlisPro 1.171.38.43 (Rigaku OD, 2015)'
_computing_molecular_graphics 'Olex2 (Dolomanov et al., 2009)'
_computing_publication_material 'Olex2 (Dolomanov et al., 2009)'
_computing_structure_refinement 'ShelXL (Sheldrick, 2015)'
_computing_structure_solution 'ShelXT (Sheldrick, 2015)'
_diffrn_ambient_temperature 293(2)
_diffrn_detector CCD
_diffrn_detector_area_resol_mean 28.5714
_diffrn_detector_type CCD
_diffrn_measured_fraction_theta_full 0.995
_diffrn_measured_fraction_theta_max 0.892
_diffrn_measurement_details
;
List of Runs (angles in degrees, time in seconds):

  # Type    Start    End  Width  t~exp~   \w     \q     \k     \f   Frames
#--------------------------------------------------------------------------
  1  \w   -104.00 -47.00   1.00   67.50    --  -28.85-179.00   0.00   57
  2  \w    -92.00  -7.00   1.00   67.50    --  -28.85 -77.00-180.00   85
  3  \w    -71.00  31.00   1.00   67.50    --  -28.85  19.00   0.00  102
;
_diffrn_measurement_device 'four-circle diffractometer'
_diffrn_measurement_device_type 'Xcalibur, Sapphire3'
_diffrn_measurement_method '\w scans'
_diffrn_orient_matrix_type 'CrysAlisPro convention (1999,Acta A55,543-557)'
_diffrn_radiation_collimation 0.8
_diffrn_radiation_monochromator graphite
_diffrn_radiation_probe x-ray
_diffrn_radiation_type MoK\a
_diffrn_radiation_wavelength 0.71073
_diffrn_reflns_av_R_equivalents 0.0291
_diffrn_reflns_av_unetI/netI 0.0565
_diffrn_reflns_Laue_measured_fraction_full 0.995
_diffrn_reflns_Laue_measured_fraction_max 0.892
_diffrn_reflns_limit_h_max 16
_diffrn_reflns_limit_h_min -18
_diffrn_reflns_limit_k_max 8
_diffrn_reflns_limit_k_min -10
_diffrn_reflns_limit_l_max 29
_diffrn_reflns_limit_l_min -32
_diffrn_reflns_number 10793
_diffrn_reflns_point_group_measured_fraction_full 0.995
_diffrn_reflns_point_group_measured_fraction_max 0.892
_diffrn_reflns_theta_full 25.242
_diffrn_reflns_theta_max 32.793
_diffrn_reflns_theta_min 4.197
_diffrn_source 'fine-focus sealed X-ray tube'
_diffrn_source_current 24.0
_diffrn_source_power 1.2
_diffrn_source_target Mo
_diffrn_source_type 'Enhance (Mo) X-ray Source'
_diffrn_source_voltage 50.0
_exptl_absorpt_coefficient_mu 0.119
_exptl_absorpt_correction_T_max 1.00000
_exptl_absorpt_correction_T_min 0.98189
_exptl_absorpt_correction_type multi-scan
_exptl_absorpt_process_details
;
CrysAlisPro 1.171.38.43 (Rigaku Oxford Diffraction, 2015)
Empirical absorption correction using spherical harmonics,
 implemented in SCALE3 ABSPACK scaling algorithm.
;
_exptl_crystal_colour 'clear light yellow'
_exptl_crystal_colour_lustre clear
_exptl_crystal_colour_modifier light
_exptl_crystal_colour_primary yellow
_exptl_crystal_density_diffrn 1.463
_exptl_crystal_description needle
_exptl_crystal_F_000 840
_exptl_crystal_recrystallization_method water
_exptl_crystal_size_max 0.68
_exptl_crystal_size_mid 0.35
_exptl_crystal_size_min 0.2
_refine_diff_density_max 0.464
_refine_diff_density_min -0.321
_refine_diff_density_rms 0.045
_refine_ls_extinction_method none
_refine_ls_goodness_of_fit_ref 1.057
_refine_ls_hydrogen_treatment mixed
_refine_ls_matrix_type full
_refine_ls_number_parameters 280
_refine_ls_number_reflns 5998
_refine_ls_number_restraints 5
_refine_ls_restrained_S_all 1.056
_refine_ls_R_factor_all 0.1510
_refine_ls_R_factor_gt 0.0862
_refine_ls_shift/su_max 0.001
_refine_ls_shift/su_mean 0.000
_refine_ls_structure_factor_coef Fsqd
_refine_ls_weighting_details 'w=1/[\s^2^(Fo^2^)+(0.0734P)^2^+0.5810P] where P=(Fo^2^+2Fc^2^)/3'
_refine_ls_weighting_scheme calc
_refine_ls_wR_factor_gt 0.1759
_refine_ls_wR_factor_ref 0.2078
_reflns_Friedel_coverage 0.000
_reflns_number_gt 3351
_reflns_number_total 5998
_reflns_threshold_expression 'I > 2\s(I)'
_cod_data_source_file c9ce01957j2.cif
_cod_data_source_block XI
_cod_database_code 7239823
_shelx_shelxl_version_number 2018/3
_shelx_space_group_comment
;
The symmetry employed for this shelxl refinement is uniquely defined
by the following loop, which should always be used as a source of
symmetry information in preference to the above space-group names.
They are only intended as comments.
;
_shelx_estimated_absorpt_t_max 0.977
_shelx_estimated_absorpt_t_min 0.924
_olex2_refinement_description
;
1. Fixed Uiso
 At 1.2 times of:
  All C(H) groups, All C(H,H) groups
 At 1.5 times of:
  All N(H,H,H) groups
2. Restrained distances
 O10-H10D = O10-H10E
 0.84 with sigma of 0.01
 H10D-H10E
 1.34 with sigma of 0.02
 N103-O107 \\sim N103-O16A
 with sigma of 0.02
 N103-O106 \\sim N103-O17A
 with sigma of 0.02
3. Others
 Sof(O16A)=Sof(O17A)=1-FVAR(1)
 Sof(O107)=Sof(O106)=FVAR(1)
4.a Ternary CH refined with riding coordinates:
 C14(H14), C12(H12), C17(H17)
4.b Secondary CH2 refined with riding coordinates:
 C15(H15A,H15B), C11(H11A,H11B), C18(H18A,H18B), C16(H16A,H16B), C13(H13A,
 H13B), C19(H19A,H19B)
4.c Me refined with riding coordinates:
 N10(H10A,H10B,H10C)
4.d Aromatic/amide H refined with riding coordinates:
 C105(H105), C103(H103)
;
_olex2_submission_special_instructions 'No special instructions were received'
_oxdiff_exptl_absorpt_empirical_details
;
Empirical correction (ABSPACK) includes:
- Absorption correction using spherical harmonics
- Frame scaling
;

loop_
_space_group_symop_operation_xyz
'x, y, z'
'-x+1/2, y+1/2, -z+1/2'
'-x, -y, -z'
'x-1/2, -y-1/2, z-1/2'

loop_
_atom_site_label
_atom_site_type_symbol
_atom_site_fract_x
_atom_site_fract_y
_atom_site_fract_z
_atom_site_U_iso_or_equiv
_atom_site_adp_type
_atom_site_occupancy
_atom_site_site_symmetry_order
_atom_site_calc_flag
_atom_site_refinement_flags_posn
_atom_site_refinement_flags_occupancy
_atom_site_disorder_assembly
_atom_site_disorder_group
O101 O 0.10227(13) 0.3574(3) 0.14162(8) 0.0526(5) Uani 1 1 d . . . .
H10D H 0.248(2) 0.461(4) 0.2024(9) 0.079(11) Uiso 1 1 d D . . .
H10E H 0.314(3) 0.450(4) 0.2620(12) 0.096(13) Uiso 1 1 d D . . .
C101 C 0.06791(16) 0.3079(3) 0.08427(10) 0.0329(4) Uani 1 1 d . . . .
C106 C -0.04701(17) 0.2854(3) 0.05009(10) 0.0351(5) Uani 1 1 d . . . .
C102 C 0.13672(17) 0.2674(3) 0.04197(11) 0.0362(5) Uani 1 1 d . . . .
C10 C 0.00859(17) 0.3102(3) 0.31082(10) 0.0358(5) Uani 1 1 d . . . .
C104 C -0.0124(2) 0.2141(3) -0.05040(10) 0.0403(5) Uani 1 1 d . . . .
C15 C 0.07742(18) 0.2851(4) 0.38044(11) 0.0431(5) Uani 1 1 d . . . .
H15A H 0.122273 0.399978 0.394199 0.052 Uiso 1 1 calc R . . .
H15B H 0.124889 0.172843 0.383734 0.052 Uiso 1 1 calc R . . .
C11 C -0.06471(19) 0.4881(4) 0.30482(11) 0.0446(5) Uani 1 1 d . . . .
H11A H -0.106847 0.505161 0.260142 0.054 Uiso 1 1 calc R . . .
H11B H -0.021024 0.604378 0.318357 0.054 Uiso 1 1 calc R . . .
C105 C -0.08502(18) 0.2417(3) -0.01409(11) 0.0381(5) Uani 1 1 d . . . .
H105 H -0.159438 0.230666 -0.033299 0.046 Uiso 1 1 calc R . . .
C103 C 0.0987(2) 0.2260(3) -0.02244(11) 0.0406(5) Uani 1 1 d . . . .
H103 H 0.146875 0.205939 -0.047263 0.049 Uiso 1 1 calc R . . .
N10 N 0.08421(17) 0.3406(3) 0.26883(10) 0.0530(6) Uani 1 1 d . . . .
H10A H 0.127561 0.237216 0.271970 0.080 Uiso 1 1 calc R . . .
H10B H 0.045354 0.355684 0.227855 0.080 Uiso 1 1 calc R . . .
H10C H 0.124357 0.446868 0.281890 0.080 Uiso 1 1 calc R . . .
O10 O 0.27815(17) 0.5298(3) 0.23451(10) 0.0657(6) Uani 1 1 d D . . .
C14 C 0.0011(2) 0.2559(4) 0.42381(11) 0.0501(6) Uani 1 1 d . . . .
H14 H 0.044326 0.240464 0.468892 0.060 Uiso 1 1 calc R . . .
N103 N -0.12888(17) 0.3099(3) 0.08542(11) 0.0523(5) Uani 1 1 d D . . .
C18 C -0.0591(2) 0.1274(4) 0.28865(11) 0.0474(6) Uani 1 1 d . . . .
H18A H -0.011841 0.014783 0.291790 0.057 Uiso 1 1 calc R . . .
H18B H -0.101492 0.141516 0.243912 0.057 Uiso 1 1 calc R . . .
N101 N 0.25444(18) 0.2751(4) 0.06908(12) 0.0569(6) Uani 1 1 d . . . .
N102 N -0.0532(2) 0.1676(3) -0.11847(10) 0.0571(6) Uani 1 1 d . . . .
C12 C -0.1412(2) 0.4573(4) 0.34792(12) 0.0507(6) Uani 1 1 d . . . .
H12 H -0.189144 0.570811 0.344453 0.061 Uiso 1 1 calc R . . .
C17 C -0.1349(2) 0.0989(4) 0.33217(13) 0.0523(6) Uani 1 1 d . . . .
H17 H -0.179213 -0.018358 0.318371 0.063 Uiso 1 1 calc R . . .
O105 O -0.1524(2) 0.1617(3) -0.14161(10) 0.0784(7) Uani 1 1 d . . . .
C16 C -0.0673(2) 0.0737(4) 0.40208(13) 0.0577(7) Uani 1 1 d . . . .
H16A H -0.114934 0.052695 0.429644 0.069 Uiso 1 1 calc R . . .
H16B H -0.020320 -0.039351 0.405623 0.069 Uiso 1 1 calc R . . .
O104 O 0.0107(2) 0.1322(4) -0.14950(10) 0.0922(8) Uani 1 1 d . . . .
O102 O 0.29556(18) 0.2531(4) 0.12591(13) 0.0963(8) Uani 1 1 d . . . .
C13 C -0.0728(2) 0.4340(4) 0.41797(12) 0.0594(7) Uani 1 1 d . . . .
H13A H -0.028986 0.550136 0.431551 0.071 Uiso 1 1 calc R . . .
H13B H -0.120125 0.418099 0.445960 0.071 Uiso 1 1 calc R . . .
O107 O -0.1069(10) 0.413(2) 0.1325(6) 0.070(3) Uani 0.62(4) 1 d D P A 1
C19 C -0.2093(2) 0.2752(4) 0.32636(14) 0.0599(7) Uani 1 1 d . . . .
H19A H -0.252618 0.290088 0.281830 0.072 Uiso 1 1 calc R . . .
H19B H -0.258411 0.256414 0.353140 0.072 Uiso 1 1 calc R . . .
O103 O 0.3099(2) 0.3033(8) 0.03403(15) 0.1650(19) Uani 1 1 d . . . .
O106 O -0.2133(11) 0.2164(17) 0.0673(8) 0.090(3) Uani 0.62(4) 1 d D P A 1
O16A O -0.1088(17) 0.341(6) 0.1422(6) 0.087(6) Uani 0.38(4) 1 d D P A -1
O17A O -0.2235(9) 0.317(9) 0.0510(10) 0.124(12) Uani 0.38(4) 1 d D P A -1

loop_
_atom_site_aniso_label
_atom_site_aniso_U_11
_atom_site_aniso_U_22
_atom_site_aniso_U_33
_atom_site_aniso_U_23
_atom_site_aniso_U_13
_atom_site_aniso_U_12
O101 0.0438(9) 0.0789(12) 0.0339(9) -0.0067(8) 0.0088(7) -0.0066(8)
C101 0.0364(10) 0.0295(10) 0.0322(11) 0.0022(8) 0.0083(8) -0.0013(8)
C106 0.0366(10) 0.0323(10) 0.0369(11) 0.0039(9) 0.0112(9) 0.0031(8)
C102 0.0364(10) 0.0316(10) 0.0412(12) -0.0015(9) 0.0118(9) -0.0010(8)
C10 0.0341(10) 0.0438(12) 0.0321(11) 0.0020(9) 0.0134(8) 0.0014(9)
C104 0.0574(14) 0.0288(10) 0.0309(11) -0.0004(8) 0.0055(10) -0.0006(9)
C15 0.0355(11) 0.0531(14) 0.0370(12) 0.0004(10) 0.0038(9) 0.0000(10)
C11 0.0459(13) 0.0474(13) 0.0403(12) 0.0059(10) 0.0114(10) 0.0061(10)
C105 0.0392(11) 0.0284(10) 0.0408(12) 0.0025(9) 0.0012(9) 0.0020(8)
C103 0.0521(13) 0.0325(11) 0.0426(13) -0.0036(9) 0.0220(10) -0.0017(9)
N10 0.0475(12) 0.0688(14) 0.0498(12) 0.0120(11) 0.0252(10) 0.0073(10)
O10 0.0635(13) 0.0836(14) 0.0395(11) 0.0106(11) -0.0033(9) -0.0221(11)
C14 0.0553(14) 0.0681(16) 0.0245(10) 0.0029(11) 0.0068(10) 0.0050(12)
N103 0.0426(11) 0.0635(14) 0.0531(14) 0.0027(12) 0.0170(10) 0.0031(10)
C18 0.0540(14) 0.0499(14) 0.0375(12) -0.0087(10) 0.0111(10) -0.0026(11)
N101 0.0413(11) 0.0735(15) 0.0589(15) -0.0178(12) 0.0187(11) -0.0033(10)
N102 0.0826(17) 0.0459(12) 0.0353(11) -0.0051(9) 0.0037(11) -0.0034(11)
C12 0.0462(13) 0.0568(15) 0.0531(15) 0.0009(12) 0.0204(11) 0.0170(11)
C17 0.0483(14) 0.0533(15) 0.0574(16) -0.0046(12) 0.0182(12) -0.0185(11)
O105 0.0856(16) 0.0839(15) 0.0476(12) -0.0119(10) -0.0123(11) 0.0020(12)
C16 0.0627(16) 0.0604(17) 0.0573(16) 0.0156(13) 0.0288(13) -0.0007(13)
O104 0.114(2) 0.123(2) 0.0454(12) -0.0269(13) 0.0318(13) -0.0149(16)
O102 0.0483(12) 0.152(2) 0.0779(17) -0.0186(16) -0.0015(11) 0.0188(13)
C13 0.0714(18) 0.0710(18) 0.0422(14) -0.0102(13) 0.0264(13) 0.0049(14)
O107 0.063(3) 0.104(6) 0.051(4) -0.013(4) 0.030(3) 0.009(4)
C19 0.0380(12) 0.088(2) 0.0571(16) 0.0064(15) 0.0184(11) -0.0027(13)
O103 0.0610(16) 0.360(6) 0.085(2) -0.042(3) 0.0393(15) -0.047(3)
O106 0.058(4) 0.112(6) 0.112(6) -0.011(4) 0.041(4) -0.032(3)
O16A 0.053(4) 0.168(17) 0.045(4) 0.019(7) 0.023(3) 0.013(9)
O17A 0.036(4) 0.26(3) 0.078(7) -0.028(12) 0.013(4) 0.008(8)

loop_
_atom_type_symbol
_atom_type_description
_atom_type_scat_dispersion_real
_atom_type_scat_dispersion_imag
_atom_type_scat_source
C C 0.0033 0.0016 'International Tables Vol C Tables 4.2.6.8 and 6.1.1.4'
H H 0.0000 0.0000 'International Tables Vol C Tables 4.2.6.8 and 6.1.1.4'
N N 0.0061 0.0033 'International Tables Vol C Tables 4.2.6.8 and 6.1.1.4'
O O 0.0106 0.0060 'International Tables Vol C Tables 4.2.6.8 and 6.1.1.4'

loop_
_geom_angle_atom_site_label_1
_geom_angle_atom_site_label_2
_geom_angle_atom_site_label_3
_geom_angle
O101 C101 C106 124.3(2)
O101 C101 C102 124.41(19)
C102 C101 C106 111.32(18)
C101 C106 N103 119.48(19)
C105 C106 C101 124.2(2)
C105 C106 N103 116.4(2)
C101 C102 N101 118.61(19)
C103 C102 C101 124.4(2)
C103 C102 N101 117.0(2)
C11 C10 C15 110.44(18)
C11 C10 C18 110.40(19)
N10 C10 C15 108.17(17)
N10 C10 C11 108.69(18)
N10 C10 C18 109.22(18)
C18 C10 C15 109.88(18)
C105 C104 C103 121.0(2)
C105 C104 N102 119.4(2)
C103 C104 N102 119.5(2)
C10 C15 C14 108.63(18)
C10 C11 C12 108.59(19)
C106 C105 C104 119.6(2)
C102 C103 C104 119.3(2)
C16 C14 C15 109.2(2)
C16 C14 C13 109.8(2)
C13 C14 C15 109.1(2)
O16A N103 C106 124.6(10)
O16A N103 O107 26.1(14)
O16A N103 O106 109.9(12)
O16A N103 O17A 120.4(13)
O17A N103 C106 114.6(8)
C10 C18 C17 108.30(19)
O102 N101 C102 121.2(2)
O103 N101 C102 119.0(3)
O103 N101 O102 119.8(3)
O105 N102 C104 117.4(3)
O104 N102 C104 119.4(3)
O104 N102 O105 123.2(2)
C13 C12 C11 108.8(2)
C19 C12 C11 109.6(2)
C19 C12 C13 109.9(2)
C16 C17 C18 109.5(2)
C19 C17 C18 109.6(2)
C19 C17 C16 110.1(2)
C14 C16 C17 109.4(2)
C14 C13 C12 109.7(2)
C12 C19 C17 109.5(2)

loop_
_geom_bond_atom_site_label_1
_geom_bond_atom_site_label_2
_geom_bond_distance
O101 C101 1.236(3)
C101 C106 1.459(3)
C101 C102 1.455(3)
C106 C105 1.363(3)
C106 N103 1.462(3)
C102 C103 1.365(3)
C102 N101 1.457(3)
C10 C15 1.522(3)
C10 C11 1.521(3)
C10 N10 1.508(3)
C10 C18 1.521(3)
C104 C105 1.381(3)
C104 C103 1.383(3)
C104 N102 1.447(3)
C15 C14 1.537(3)
C11 C12 1.536(3)
C14 C16 1.521(4)
C14 C13 1.526(4)
N103 O107 1.203(7)
N103 O106 1.222(8)
N103 O16A 1.195(12)
N103 O17A 1.233(10)
C18 C17 1.534(3)
N101 O102 1.199(3)
N101 O103 1.184(3)
N102 O105 1.229(3)
N102 O104 1.213(3)
C12 C13 1.527(4)
C12 C19 1.518(4)
C17 C16 1.523(4)
C17 C19 1.521(4)
